data_4502408
loop_
_publ_author_name
'Dey, Sandeep Kumar'
'Das, Gopal'

_publ_section_title
;
 Conformational Polymorphism of a Simple Tripodal Podand Bearing Nitro
 Functionality
;
_journal_issue 2
_journal_name_full 'Crystal Growth &amp; Design'
_journal_page_first 754
_journal_paper_doi 10.1021/cg901153q
_journal_volume 10
_journal_year 2010
_chemical_formula_sum 'C24 H24 N4 O9'
_chemical_formula_weight 512.47
_chemical_name_systematic
; 
 ? 
;
_space_group_IT_number 2
_symmetry_cell_setting triclinic
_symmetry_space_group_name_Hall '-P 1'
_symmetry_space_group_name_H-M 'P -1'
_atom_sites_solution_hydrogens geom
_atom_sites_solution_primary direct
_atom_sites_solution_secondary difmap
_audit_creation_method SHELXL-97
_cell_angle_alpha 73.244(14)
_cell_angle_beta 78.589(14)
_cell_angle_gamma 70.475(14)
_cell_formula_units_Z 2
_cell_length_a 9.252(2)
_cell_length_b 11.950(3)
_cell_length_c 12.445(3)
_cell_measurement_reflns_used 2933
_cell_measurement_temperature 298(2)
_cell_measurement_theta_max 21.07
_cell_measurement_theta_min 2.35
_cell_volume 1233.9(5)
_computing_cell_refinement 'Bruker Smart'
_computing_data_collection 'Bruker Smart'
_computing_data_reduction 'Bruker SAINT'
_computing_molecular_graphics 'Bruker SHELXTL'
_computing_publication_material 'Bruker SHELXTL'
_computing_structure_refinement 'SHELXL-97 (Sheldrick, 1997)'
_computing_structure_solution 'SHELXS-97 (Sheldrick, 1990)'
_diffrn_ambient_temperature 298(2)
_diffrn_measured_fraction_theta_full 0.989
_diffrn_measured_fraction_theta_max 0.989
_diffrn_measurement_device_type 'CCD area  detector'
_diffrn_measurement_method 'phi and onega scans'
_diffrn_radiation_monochromator graphite
_diffrn_radiation_source 'fine-focus sealed tube'
_diffrn_radiation_type MoK\a
_diffrn_radiation_wavelength 0.71073
_diffrn_reflns_av_R_equivalents 0.0326
_diffrn_reflns_av_sigmaI/netI 0.0379
_diffrn_reflns_limit_h_max 12
_diffrn_reflns_limit_h_min -12
_diffrn_reflns_limit_k_max 15
_diffrn_reflns_limit_k_min -15
_diffrn_reflns_limit_l_max 16
_diffrn_reflns_limit_l_min -16
_diffrn_reflns_number 20329
_diffrn_reflns_theta_full 28.32
_diffrn_reflns_theta_max 28.32
_diffrn_reflns_theta_min 1.72
_exptl_absorpt_coefficient_mu 0.107
_exptl_absorpt_correction_T_max 0.985
_exptl_absorpt_correction_T_min 0.960
_exptl_absorpt_correction_type multi-scan
_exptl_absorpt_process_details 'SADAS (Sheldrick, 1997)'
_exptl_crystal_colour Yellow
_exptl_crystal_density_diffrn 1.379
_exptl_crystal_density_method 'not measured'
_exptl_crystal_description recetangular
_exptl_crystal_F_000 536
_exptl_crystal_size_max 0.39
_exptl_crystal_size_mid 0.31
_exptl_crystal_size_min 0.19
_refine_diff_density_max 0.137
_refine_diff_density_min -0.190
_refine_diff_density_rms 0.030
_refine_ls_extinction_method none
_refine_ls_goodness_of_fit_ref 1.016
_refine_ls_matrix_type full
_refine_ls_number_parameters 334
_refine_ls_number_reflns 5904
_refine_ls_number_restraints 0
_refine_ls_restrained_S_all 1.016
_refine_ls_R_factor_all 0.1081
_refine_ls_R_factor_gt 0.0459
_refine_ls_shift/su_max 0.006
_refine_ls_shift/su_mean 0.002
_refine_ls_structure_factor_coef Fsqd
_refine_ls_weighting_details 'calc w=1/[\s^2^(Fo^2^)+(0.0568P)^2^+0.0000P] where P=(Fo^2^+2Fc^2^)/3'
_refine_ls_weighting_scheme calc
_refine_ls_wR_factor_gt 0.1108
_refine_ls_wR_factor_ref 0.1318
_reflns_number_gt 2884
_reflns_number_total 5904
_reflns_threshold_expression >2sigma(I)
_cod_data_source_file cg901153q_si_002.cif
_cod_data_source_block nitro1
_cod_depositor_comments
;
The following automatic conversions were performed:

'_symmetry_cell_setting' value 'Triclinic' changed to 'triclinic'
according to /home/saulius/struct/CIF-dictionaries/cif_core.dic
dictionary named 'cif_core.dic' version 2.4.2 from
2011-04-26.

'_exptl_absorpt_correction_type' value 'Multi-Scan'
changed to 'multi-scan' according to
/home/saulius/struct/CIF-dictionaries/cif_core.dic dictionary named
'cif_core.dic' version 2.4.2 from 2011-04-26.

Automatic conversion script
Id: cif_fix_values 1715 2011-07-08 13:25:40Z adriana 
;
_cod_original_sg_symbol_H-M 'P-1   '
_cod_database_code 4502408

loop_
_symmetry_equiv_pos_as_xyz
'x, y, z'
'-x, -y, -z'

loop_
_atom_site_label
_atom_site_type_symbol
_atom_site_fract_x
_atom_site_fract_y
_atom_site_fract_z
_atom_site_U_iso_or_equiv
_atom_site_adp_type
_atom_site_occupancy
_atom_site_symmetry_multiplicity
_atom_site_calc_flag
_atom_site_refinement_flags
N1 N 0.35381(13) 0.45928(11) 0.41383(10) 0.0549(3) Uani 1 1 d .
C9 C 0.23505(17) 0.57083(15) 0.43274(13) 0.0633(4) Uani 1 1 d .
H9A H 0.1713 0.5498 0.5028 0.076 Uiso 1 1 calc R
H9B H 0.1694 0.6019 0.3723 0.076 Uiso 1 1 calc R
C17 C 0.28536(18) 0.36324(15) 0.41794(12) 0.0636(4) Uani 1 1 d .
H17A H 0.3631 0.2982 0.3885 0.076 Uiso 1 1 calc R
H17B H 0.2025 0.3971 0.3700 0.076 Uiso 1 1 calc R
C18 C 0.22253(18) 0.31064(14) 0.53664(12) 0.0605(4) Uani 1 1 d .
H18A H 0.2983 0.2889 0.5888 0.073 Uiso 1 1 calc R
H18B H 0.1296 0.3690 0.5616 0.073 Uiso 1 1 calc R
C2 C 0.39611(18) 0.53636(15) 0.19846(12) 0.0627(4) Uani 1 1 d .
H2A H 0.3057 0.6056 0.2054 0.075 Uiso 1 1 calc R
H2B H 0.4721 0.5653 0.1415 0.075 Uiso 1 1 calc R
C1 C 0.46215(16) 0.47845(15) 0.31107(12) 0.0595(4) Uani 1 1 d .
H1A H 0.5358 0.3997 0.3065 0.071 Uiso 1 1 calc R
H1B H 0.5193 0.5292 0.3205 0.071 Uiso 1 1 calc R
C10 C 0.29439(19) 0.67137(15) 0.43860(13) 0.0655(4) Uani 1 1 d .
H10A H 0.2147 0.7290 0.4757 0.079 Uiso 1 1 calc R
H10B H 0.3826 0.6376 0.4814 0.079 Uiso 1 1 calc R
O1 O 0.35493(13) 0.44573(10) 0.16624(9) 0.0705(3) Uani 1 1 d .
O4 O 0.33876(12) 0.73235(10) 0.32433(8) 0.0685(3) Uani 1 1 d .
O7 O 0.18948(13) 0.20413(10) 0.52987(9) 0.0752(4) Uani 1 1 d .
C3 C 0.29226(17) 0.47817(15) 0.06775(13) 0.0598(4) Uani 1 1 d .
C6 C 0.16687(17) 0.52299(16) -0.12931(13) 0.0630(4) Uani 1 1 d .
C5 C 0.20585(17) 0.61396(16) -0.10582(13) 0.0659(4) Uani 1 1 d .
H5 H 0.1904 0.6901 -0.1565 0.079 Uiso 1 1 calc R
C19 C 0.11617(17) 0.14290(15) 0.62142(14) 0.0618(4) Uani 1 1 d .
C4 C 0.26791(18) 0.59251(15) -0.00698(13) 0.0638(4) Uani 1 1 d .
H4 H 0.2933 0.6544 0.0094 0.077 Uiso 1 1 calc R
C8 C 0.2525(2) 0.38703(16) 0.04251(14) 0.0709(5) Uani 1 1 d .
H8 H 0.2682 0.3105 0.0926 0.085 Uiso 1 1 calc R
C7 C 0.19008(19) 0.40874(17) -0.05584(15) 0.0719(5) Uani 1 1 d .
H7 H 0.1640 0.3474 -0.0726 0.086 Uiso 1 1 calc R
C20 C 0.0812(2) 0.04542(17) 0.60456(16) 0.0805(5) Uani 1 1 d .
H20 H 0.1092 0.0265 0.5344 0.097 Uiso 1 1 calc R
C22 C -0.0355(2) 0.0073(2) 0.79126(19) 0.0866(6) Uani 1 1 d .
C24 C 0.07580(19) 0.17178(17) 0.72446(14) 0.0729(5) Uani 1 1 d .
H24 H 0.1005 0.2362 0.7365 0.087 Uiso 1 1 calc R
C23 C -0.0024(2) 0.1034(2) 0.81037(16) 0.0909(6) Uani 1 1 d .
H23 H -0.0322 0.1223 0.8805 0.109 Uiso 1 1 calc R
C21 C 0.0060(2) -0.02311(18) 0.6900(2) 0.0910(6) Uani 1 1 d .
H21 H -0.0162 -0.0891 0.6791 0.109 Uiso 1 1 calc R
C11 C 0.39821(17) 0.82633(15) 0.30644(14) 0.0609(4) Uani 1 1 d .
C14 C 0.5207(2) 1.01773(17) 0.2508(2) 0.0805(6) Uani 1 1 d .
C13 C 0.4537(2) 0.98356(17) 0.35797(19) 0.0842(6) Uani 1 1 d .
H13 H 0.4488 1.0257 0.4115 0.101 Uiso 1 1 calc R
C16 C 0.4664(2) 0.86217(16) 0.19777(15) 0.0773(5) Uani 1 1 d .
H16 H 0.4706 0.8213 0.1435 0.093 Uiso 1 1 calc R
C12 C 0.39304(19) 0.88648(16) 0.38709(15) 0.0728(5) Uani 1 1 d .
H12 H 0.3491 0.8618 0.4605 0.087 Uiso 1 1 calc R
C15 C 0.5279(2) 0.95834(18) 0.17018(18) 0.0884(6) Uani 1 1 d .
H15 H 0.5738 0.9827 0.0974 0.106 Uiso 1 1 calc R
N2 N 0.10320(17) 0.54624(18) -0.23499(14) 0.0825(5) Uani 1 1 d .
N3 N 0.5908(2) 1.11839(17) 0.2202(3) 0.1109(7) Uani 1 1 d .
N4 N -0.1181(2) -0.0648(2) 0.8822(2) 0.1281(9) Uani 1 1 d .
O3 O 0.06789(18) 0.46444(15) -0.25466(12) 0.1150(5) Uani 1 1 d .
O2 O 0.08646(18) 0.64630(16) -0.30058(13) 0.1108(5) Uani 1 1 d .
O5 O 0.60297(18) 1.15848(15) 0.29855(19) 0.1369(7) Uani 1 1 d .
O8 O -0.1495(3) -0.14693(19) 0.8636(2) 0.1920(12) Uani 1 1 d .
O6 O 0.6330(3) 1.15582(17) 0.1222(2) 0.1656(9) Uani 1 1 d .
O9 O -0.1597(3) -0.0340(3) 0.97093(18) 0.2005(13) Uani 1 1 d .

loop_
_atom_site_aniso_label
_atom_site_aniso_U_11
_atom_site_aniso_U_22
_atom_site_aniso_U_33
_atom_site_aniso_U_23
_atom_site_aniso_U_13
_atom_site_aniso_U_12
N1 0.0525(7) 0.0550(8) 0.0544(8) -0.0063(6) -0.0019(6) -0.0201(6)
C9 0.0589(9) 0.0641(11) 0.0600(10) -0.0051(8) 0.0015(7) -0.0222(9)
C17 0.0699(10) 0.0648(11) 0.0578(10) -0.0062(8) -0.0058(8) -0.0299(9)
C18 0.0620(9) 0.0573(10) 0.0631(10) -0.0068(8) -0.0052(7) -0.0261(8)
C2 0.0729(10) 0.0634(11) 0.0554(10) -0.0128(8) 0.0027(8) -0.0318(9)
C1 0.0555(9) 0.0648(11) 0.0574(10) -0.0111(8) 0.0005(7) -0.0236(8)
C10 0.0724(10) 0.0626(11) 0.0561(10) -0.0088(8) 0.0005(8) -0.0220(9)
O1 0.0966(8) 0.0645(8) 0.0568(7) -0.0060(6) -0.0083(6) -0.0397(7)
O4 0.0871(8) 0.0651(7) 0.0578(7) -0.0054(5) -0.0073(6) -0.0367(6)
O7 0.0981(8) 0.0710(8) 0.0640(7) -0.0097(6) 0.0036(6) -0.0474(7)
C3 0.0691(10) 0.0621(11) 0.0505(10) -0.0111(8) 0.0038(7) -0.0304(9)
C6 0.0644(10) 0.0748(12) 0.0551(10) -0.0218(9) 0.0017(8) -0.0270(9)
C5 0.0747(11) 0.0639(11) 0.0571(10) -0.0108(8) -0.0009(8) -0.0247(9)
C19 0.0608(9) 0.0570(11) 0.0628(11) -0.0024(8) -0.0058(8) -0.0222(8)
C4 0.0807(11) 0.0621(11) 0.0566(10) -0.0151(8) 0.0000(8) -0.0349(9)
C8 0.0925(12) 0.0635(11) 0.0639(11) -0.0081(9) -0.0024(9) -0.0421(10)
C7 0.0825(11) 0.0747(13) 0.0721(12) -0.0248(10) 0.0027(9) -0.0412(10)
C20 0.0878(12) 0.0667(12) 0.0908(14) -0.0180(10) 0.0043(10) -0.0364(11)
C22 0.0636(11) 0.0805(15) 0.0920(15) 0.0221(12) -0.0068(10) -0.0284(10)
C24 0.0744(11) 0.0804(13) 0.0636(11) -0.0064(9) -0.0055(9) -0.0331(10)
C23 0.0801(12) 0.1176(18) 0.0647(12) 0.0022(12) -0.0052(9) -0.0379(13)
C21 0.0766(12) 0.0603(12) 0.1275(19) -0.0073(12) -0.0029(12) -0.0268(10)
C11 0.0617(9) 0.0546(10) 0.0679(11) -0.0113(9) -0.0110(8) -0.0198(8)
C14 0.0705(11) 0.0516(12) 0.1214(18) -0.0161(12) -0.0188(11) -0.0199(9)
C13 0.0883(13) 0.0648(13) 0.1073(17) -0.0294(11) -0.0260(12) -0.0167(11)
C16 0.0961(13) 0.0696(12) 0.0704(12) -0.0126(9) 0.0004(10) -0.0390(11)
C12 0.0797(11) 0.0647(12) 0.0762(12) -0.0195(10) -0.0114(9) -0.0206(10)
C15 0.0896(13) 0.0751(14) 0.0952(15) -0.0071(12) 0.0022(11) -0.0359(11)
N2 0.0836(10) 0.0989(14) 0.0720(11) -0.0318(10) -0.0062(8) -0.0280(10)
N3 0.0895(13) 0.0638(13) 0.182(2) -0.0243(14) -0.0236(14) -0.0253(10)
N4 0.0880(13) 0.134(2) 0.1271(19) 0.0378(17) -0.0063(13) -0.0500(14)
O3 0.1475(13) 0.1178(13) 0.1096(12) -0.0473(10) -0.0361(9) -0.0482(11)
O2 0.1426(13) 0.1119(13) 0.0812(10) -0.0132(9) -0.0353(9) -0.0372(11)
O5 0.1155(12) 0.0848(12) 0.233(2) -0.0525(13) -0.0448(13) -0.0326(9)
O8 0.1612(17) 0.1028(16) 0.267(3) 0.0123(16) 0.0510(16) -0.0727(14)
O6 0.1834(19) 0.1026(14) 0.210(2) -0.0098(14) 0.0199(16) -0.0883(14)
O9 0.182(2) 0.332(4) 0.0965(14) 0.0314(18) -0.0014(14) -0.166(2)

loop_
_atom_type_symbol
_atom_type_description
_atom_type_scat_dispersion_real
_atom_type_scat_dispersion_imag
_atom_type_scat_source
C C 0.0033 0.0016 'International Tables Vol C Tables 4.2.6.8 and 6.1.1.4'
H H 0.0000 0.0000 'International Tables Vol C Tables 4.2.6.8 and 6.1.1.4'
N N 0.0061 0.0033 'International Tables Vol C Tables 4.2.6.8 and 6.1.1.4'
O O 0.0106 0.0060 'International Tables Vol C Tables 4.2.6.8 and 6.1.1.4'

loop_
_geom_angle_atom_site_label_1
_geom_angle_atom_site_label_2
_geom_angle_atom_site_label_3
_geom_angle
C9 N1 C17 111.32(11)
C9 N1 C1 114.28(12)
C17 N1 C1 111.66(12)
N1 C9 C10 115.27(12)
N1 C17 C18 112.00(13)
O7 C18 C17 104.94(12)
O1 C2 C1 108.40(12)
N1 C1 C2 118.01(12)
O4 C10 C9 107.95(12)
C3 O1 C2 118.42(12)
C11 O4 C10 119.64(12)
C19 O7 C18 119.21(12)
O1 C3 C4 124.97(15)
O1 C3 C8 115.56(14)
C4 C3 C8 119.47(16)
C5 C6 C7 121.02(16)
C5 C6 N2 119.60(16)
C7 C6 N2 119.37(16)
C6 C5 C4 120.09(16)
O7 C19 C24 124.79(16)
O7 C19 C20 114.92(15)
C24 C19 C20 120.30(15)
C5 C4 C3 119.67(15)
C7 C8 C3 120.76(16)
C8 C7 C6 118.99(16)
C21 C20 C19 120.66(19)
C21 C22 C23 121.94(17)
C21 C22 N4 118.7(2)
C23 C22 N4 119.4(2)
C19 C24 C23 118.91(18)
C22 C23 C24 119.53(19)
C22 C21 C20 118.6(2)
O4 C11 C12 124.67(16)
O4 C11 C16 115.38(15)
C12 C11 C16 119.95(16)
C13 C14 C15 121.21(18)
C13 C14 N3 120.3(2)
C15 C14 N3 118.5(2)
C14 C13 C12 120.02(19)
C15 C16 C11 120.00(18)
C11 C12 C13 119.44(18)
C14 C15 C16 119.37(19)
O2 N2 O3 122.03(18)
O2 N2 C6 119.00(17)
O3 N2 C6 118.97(18)
O6 N3 O5 124.4(2)
O6 N3 C14 118.7(3)
O5 N3 C14 117.0(3)
O8 N4 O9 123.1(2)
O8 N4 C22 118.7(3)
O9 N4 C22 118.0(3)

loop_
_geom_bond_atom_site_label_1
_geom_bond_atom_site_label_2
_geom_bond_distance
N1 C9 1.4627(19)
N1 C17 1.4697(19)
N1 C1 1.4731(17)
C9 C10 1.502(2)
C17 C18 1.511(2)
C18 O7 1.4328(18)
C2 O1 1.4372(17)
C2 C1 1.521(2)
C10 O4 1.4468(17)
O1 C3 1.3585(18)
O4 C11 1.3542(18)
O7 C19 1.3560(17)
C3 C4 1.388(2)
C3 C8 1.390(2)
C6 C5 1.373(2)
C6 C7 1.381(2)
C6 N2 1.463(2)
C5 C4 1.381(2)
C19 C24 1.372(2)
C19 C20 1.387(2)
C8 C7 1.377(2)
C20 C21 1.368(2)
C22 C21 1.358(3)
C22 C23 1.375(3)
C22 N4 1.464(3)
C24 C23 1.386(2)
C11 C12 1.378(2)
C11 C16 1.385(2)
C14 C13 1.363(3)
C14 C15 1.367(3)
C14 N3 1.474(3)
C13 C12 1.380(2)
C16 C15 1.376(2)
N2 O2 1.2180(19)
N2 O3 1.2269(19)
N3 O6 1.206(3)
N3 O5 1.241(3)
N4 O8 1.204(3)
N4 O9 1.214(3)

loop_
_cod_related_entry_id
_cod_related_entry_database
_cod_related_entry_code
1 ChemSpider 9148478
